data_8000034
loop_
_publ_author_name
'Takumi Konno'
'Masafumi Usami'
'Atsushi Toyota'
'Masakazu Hirotsu'
'Tatsuya Kawamoto'

_publ_section_title
;
 Sulfur-bridged Linkage of [Ni(thiolato)2(amine)2]-type Complexes with
 Linear Gold(I) Ions Assisted by Aurophilic Interaction
;
_journal_issue 8
_journal_name_full 'Chemistry Letters'
_journal_page_first 1146
_journal_paper_doi 10.1246/cl.2005.1146
_journal_volume 34
_journal_year 2005
_chemical_formula_sum 'C32 H56 Au4 B4 F16 N8 Ni4 S8'
_chemical_formula_weight 2179.27
_space_group_IT_number 15
_symmetry_space_group_name_Hall '-C 2yc'
_symmetry_space_group_name_H-M 'C 1 2/c 1'
_atom_sites_solution_hydrogens geom
_atom_sites_solution_primary direct
_atom_sites_solution_secondary difmap
_audit_creation_method SHELXL-97
_cell_angle_alpha 90.00
_cell_angle_beta 104.8970(10)
_cell_angle_gamma 90.00
_cell_formula_units_Z 4
_cell_length_a 23.8755(7)
_cell_length_b 14.4047(7)
_cell_length_c 17.8405(6)
_cell_measurement_temperature 296(2)
_cell_volume 5929.5(4)
_computing_structure_refinement 'SHELXL-97 (Sheldrick, 1997)'
_computing_structure_solution 'SHELXS-97 (Sheldrick, 1990)'
_diffrn_ambient_temperature 296(2)
_diffrn_measured_fraction_theta_full 0.995
_diffrn_measured_fraction_theta_max 0.995
_diffrn_radiation_monochromator graphite
_diffrn_radiation_source 'fine-focus sealed tube'
_diffrn_radiation_type MoK\a
_diffrn_radiation_wavelength 0.71069
_diffrn_reflns_av_R_equivalents 0.0638
_diffrn_reflns_av_sigmaI/netI 0.0530
_diffrn_reflns_limit_h_max 30
_diffrn_reflns_limit_h_min -29
_diffrn_reflns_limit_k_max 18
_diffrn_reflns_limit_k_min -18
_diffrn_reflns_limit_l_max 21
_diffrn_reflns_limit_l_min -23
_diffrn_reflns_number 25453
_diffrn_reflns_theta_full 27.47
_diffrn_reflns_theta_max 27.47
_diffrn_reflns_theta_min 1.67
_exptl_absorpt_coefficient_mu 11.465
_exptl_absorpt_correction_T_max 0.3935
_exptl_absorpt_correction_T_min 0.2076
_exptl_crystal_density_diffrn 2.441
_exptl_crystal_density_method 'not measured'
_exptl_crystal_F_000 4096
_exptl_crystal_size_max 0.20
_exptl_crystal_size_mid 0.10
_exptl_crystal_size_min 0.10
_refine_diff_density_max 1.498
_refine_diff_density_min -1.961
_refine_diff_density_rms 0.532
_refine_ls_extinction_coef 0.00062(3)
_refine_ls_extinction_expression Fc^*^=kFc[1+0.001xFc^2^\l^3^/sin(2\q)]^-1/4^
_refine_ls_extinction_method SHELXL
_refine_ls_goodness_of_fit_ref 1.039
_refine_ls_hydrogen_treatment mixed
_refine_ls_matrix_type full
_refine_ls_number_parameters 346
_refine_ls_number_reflns 6757
_refine_ls_number_restraints 0
_refine_ls_restrained_S_all 1.039
_refine_ls_R_factor_all 0.0903
_refine_ls_R_factor_gt 0.0505
_refine_ls_shift/su_max 0.001
_refine_ls_shift/su_mean 0.000
_refine_ls_structure_factor_coef Fsqd
_refine_ls_weighting_details 'calc w=1/[\s^2^(Fo^2^)+(0.0676P)^2^+0.0000P] where P=(Fo^2^+2Fc^2^)/3'
_refine_ls_weighting_scheme calc
_refine_ls_wR_factor_gt 0.1073
_refine_ls_wR_factor_ref 0.1289
_reflns_number_gt 4353
_reflns_number_total 6757
_reflns_threshold_expression >2sigma(I)
_cod_original_sg_symbol_H-M 'C 2/c'
_cod_database_code 8000034

loop_
_symmetry_equiv_pos_as_xyz
'x, y, z'
'-x, y, -z+1/2'
'x+1/2, y+1/2, z'
'-x+1/2, y+1/2, -z+1/2'
'-x, -y, -z'
'x, -y, z-1/2'
'-x+1/2, -y+1/2, -z'
'x+1/2, -y+1/2, z-1/2'

loop_
_atom_site_label
_atom_site_type_symbol
_atom_site_fract_x
_atom_site_fract_y
_atom_site_fract_z
_atom_site_U_iso_or_equiv
_atom_site_adp_type
_atom_site_occupancy
_atom_site_symmetry_multiplicity
_atom_site_calc_flag
_atom_site_refinement_flags
Au1 Au 1.0000 0.43360(4) 0.2500 0.05135(17) Uani 1 2 d S
Au2 Au 1.0000 0.65311(4) 0.2500 0.05986(18) Uani 1 2 d S
Au3 Au 0.890351(15) 0.53308(3) 0.14493(2) 0.05523(15) Uani 1 1 d .
Ni1 Ni 0.95866(4) 0.38066(9) 0.07796(6) 0.0470(3) Uani 1 1 d .
Ni2 Ni 0.87735(5) 0.69441(10) 0.26418(7) 0.0615(4) Uani 1 1 d .
S1 S 1.04071(9) 0.43222(19) 0.14515(13) 0.0531(6) Uani 1 1 d .
S2 S 0.92327(11) 0.5143(2) 0.03542(13) 0.0617(7) Uani 1 1 d .
S3 S 0.95565(11) 0.6611(2) 0.35115(16) 0.0675(7) Uani 1 1 d .
S4 S 0.84445(10) 0.5532(2) 0.24256(14) 0.0611(7) Uani 1 1 d .
F1 F 0.7726(4) 0.1581(8) 0.1508(6) 0.153(4) Uani 1 1 d .
F2 F 0.7996(5) 0.2514(13) 0.2481(7) 0.265(10) Uani 1 1 d .
F3 F 0.7895(6) 0.3024(13) 0.1319(10) 0.236(7) Uani 1 1 d .
F4 F 0.8603(5) 0.2225(11) 0.1805(6) 0.188(6) Uani 1 1 d .
F5 F 0.8997(4) -0.1119(8) 0.0896(6) 0.148(4) Uani 1 1 d .
F6 F 0.8338(6) -0.0651(10) -0.0108(9) 0.212(6) Uani 1 1 d .
F7 F 0.8637(6) -0.2084(10) -0.0076(8) 0.222(7) Uani 1 1 d .
F8 F 0.9199(7) -0.0975(12) -0.0204(7) 0.216(7) Uani 1 1 d .
N1 N 0.9840(3) 0.2594(6) 0.1060(4) 0.057(2) Uani 1 1 d .
N2 N 0.8906(3) 0.3221(8) 0.0261(5) 0.066(2) Uani 1 1 d .
N3 N 0.8963(5) 0.8207(8) 0.2795(7) 0.090(3) Uani 1 1 d .
N4 N 0.8124(5) 0.7424(12) 0.1919(6) 0.104(4) Uani 1 1 d .
C1 C 1.0803(4) 0.3239(8) 0.1495(6) 0.068(3) Uani 1 1 d .
C2 C 1.0416(4) 0.2421(8) 0.1555(6) 0.069(3) Uani 1 1 d .
C3 C 0.9464(5) 0.1961(9) 0.0804(6) 0.071(3) Uani 1 1 d .
C4 C 0.8890(5) 0.2344(10) 0.0320(6) 0.076(3) Uani 1 1 d .
C5 C 0.9556(7) 0.0962(11) 0.0956(10) 0.121(5) Uani 1 1 d .
C6 C 0.8395(6) 0.1719(13) -0.0036(9) 0.123(6) Uani 1 1 d .
C7 C 0.8399(4) 0.3782(12) -0.0121(7) 0.090(4) Uani 1 1 d .
C8 C 0.8598(5) 0.4666(10) -0.0369(6) 0.081(4) Uani 1 1 d .
C9 C 0.9734(7) 0.7776(12) 0.3905(8) 0.111(5) Uani 1 1 d .
C10 C 0.9518(8) 0.8509(11) 0.3339(11) 0.109(5) Uani 1 1 d .
C11 C 0.8611(9) 0.8783(14) 0.2421(12) 0.125(6) Uani 1 1 d .
C12 C 0.8101(8) 0.8341(14) 0.1891(10) 0.115(7) Uani 1 1 d .
C13 C 0.8648(12) 0.9832(14) 0.2440(18) 0.202(13) Uani 1 1 d .
C14 C 0.7611(9) 0.8853(19) 0.1355(14) 0.205(13) Uani 1 1 d .
C15 C 0.7732(6) 0.6759(16) 0.1445(8) 0.118(7) Uani 1 1 d .
C16 C 0.7713(4) 0.5865(13) 0.1876(8) 0.104(5) Uani 1 1 d .
B1 B 0.8022(9) 0.2356(19) 0.1844(11) 0.123(8) Uani 1 1 d .
B2 B 0.8791(9) -0.1185(18) 0.0093(16) 0.130(8) Uani 1 1 d .
H1 H 1.0934 0.3187 0.1024 0.082 Uiso 1 1 d .
H2 H 1.1138 0.3261 0.1920 0.082 Uiso 1 1 d .
H3 H 1.0397 0.2346 0.2085 0.084 Uiso 1 1 d .
H4 H 1.0566 0.1855 0.1400 0.084 Uiso 1 1 d .
H5 H 0.8168 0.3472 -0.0559 0.106 Uiso 1 1 d .
H6 H 0.8168 0.3917 0.0232 0.106 Uiso 1 1 d .
H7 H 0.8293 0.5121 -0.0458 0.093 Uiso 1 1 d .
H8 H 0.8704 0.4579 -0.0849 0.093 Uiso 1 1 d .
H9 H 0.9571 0.7851 0.4346 0.129 Uiso 1 1 d .
H10 H 1.0149 0.7820 0.4102 0.129 Uiso 1 1 d .
H11 H 0.9814 0.8643 0.3088 0.121 Uiso 1 1 d .
H12 H 0.9464 0.9058 0.3630 0.121 Uiso 1 1 d .
H13 H 0.7337 0.6979 0.1276 0.130 Uiso 1 1 d .
H14 H 0.7845 0.6587 0.0978 0.130 Uiso 1 1 d .
H15 H 0.7548 0.5354 0.1537 0.118 Uiso 1 1 d .
H16 H 0.7474 0.5936 0.2237 0.118 Uiso 1 1 d .
H17 H 0.9225 0.0607 0.0710 0.141 Uiso 1 1 d .
H18 H 0.9880 0.0743 0.0771 0.141 Uiso 1 1 d .
H19 H 0.9649 0.0836 0.1505 0.141 Uiso 1 1 d .
H20 H 0.8070 0.1856 0.0147 0.153 Uiso 1 1 d .
H21 H 0.8305 0.1756 -0.0583 0.153 Uiso 1 1 d .
H22 H 0.8509 0.1075 0.0107 0.153 Uiso 1 1 d .
H23 H 0.8670 1.0053 0.2973 0.225 Uiso 1 1 d .
H24 H 0.8986 1.0049 0.2314 0.225 Uiso 1 1 d .
H25 H 0.8314 1.0090 0.2113 0.225 Uiso 1 1 d .
H26 H 0.7650 0.9513 0.1373 0.247 Uiso 1 1 d .
H27 H 0.7582 0.8684 0.0801 0.247 Uiso 1 1 d .
H28 H 0.7240 0.8697 0.1432 0.247 Uiso 1 1 d .

loop_
_atom_site_aniso_label
_atom_site_aniso_U_11
_atom_site_aniso_U_22
_atom_site_aniso_U_33
_atom_site_aniso_U_23
_atom_site_aniso_U_13
_atom_site_aniso_U_12
Au1 0.0520(3) 0.0630(4) 0.0374(3) 0.000 0.00856(19) 0.000
Au2 0.0483(3) 0.0681(4) 0.0643(4) 0.000 0.0166(2) 0.000
Au3 0.0535(2) 0.0711(3) 0.0447(2) 0.00263(17) 0.01914(15) 0.00986(17)
Ni1 0.0409(6) 0.0643(8) 0.0358(6) 0.0000(5) 0.0098(4) 0.0004(5)
Ni2 0.0642(8) 0.0709(10) 0.0575(8) 0.0105(7) 0.0302(6) 0.0162(6)
S1 0.0471(12) 0.0667(17) 0.0452(13) -0.0009(11) 0.0113(9) -0.0063(10)
S2 0.0618(14) 0.086(2) 0.0421(13) 0.0152(12) 0.0213(10) 0.0202(13)
S3 0.0627(15) 0.079(2) 0.0635(16) 0.0035(14) 0.0209(12) -0.0114(13)
S4 0.0491(12) 0.091(2) 0.0460(13) -0.0053(13) 0.0180(10) -0.0014(12)
F1 0.145(7) 0.174(11) 0.117(7) -0.005(7) -0.011(6) -0.069(7)
F2 0.206(11) 0.48(3) 0.150(10) -0.150(13) 0.122(9) -0.232(14)
F3 0.215(14) 0.232(18) 0.253(18) 0.055(14) 0.047(12) -0.016(12)
F4 0.140(8) 0.317(17) 0.105(8) -0.049(9) 0.025(6) -0.072(9)
F5 0.155(8) 0.160(10) 0.129(8) -0.040(7) 0.038(6) -0.014(7)
F6 0.162(10) 0.181(13) 0.258(16) -0.048(11) -0.011(10) 0.056(9)
F7 0.269(15) 0.127(11) 0.229(14) -0.065(10) -0.011(11) 0.005(10)
F8 0.229(14) 0.288(18) 0.164(11) -0.056(12) 0.111(11) -0.056(13)
N1 0.057(5) 0.067(6) 0.047(4) -0.005(4) 0.016(3) -0.003(4)
N2 0.042(4) 0.108(8) 0.047(5) -0.009(5) 0.011(3) -0.007(5)
N3 0.110(8) 0.077(8) 0.105(8) 0.011(7) 0.067(7) 0.023(7)
N4 0.073(7) 0.184(15) 0.063(7) 0.029(8) 0.030(5) 0.053(8)
C1 0.041(5) 0.083(8) 0.078(7) 0.000(6) 0.015(4) 0.011(5)
C2 0.063(6) 0.077(8) 0.059(6) 0.008(6) 0.003(5) 0.018(5)
C3 0.092(8) 0.069(8) 0.058(7) 0.001(6) 0.027(6) -0.007(6)
C4 0.075(7) 0.093(10) 0.064(7) -0.022(7) 0.026(5) -0.033(7)
C5 0.151(14) 0.068(11) 0.138(14) -0.005(9) 0.028(10) -0.030(9)
C6 0.087(9) 0.165(17) 0.128(13) -0.051(11) 0.046(8) -0.074(10)
C7 0.049(6) 0.154(14) 0.061(7) -0.012(8) 0.006(5) 0.013(7)
C8 0.066(7) 0.135(13) 0.044(6) 0.005(6) 0.014(5) 0.038(7)
C9 0.144(12) 0.119(14) 0.085(10) -0.028(9) 0.055(9) -0.059(10)
C10 0.134(13) 0.090(12) 0.129(14) -0.021(10) 0.080(11) -0.022(9)
C11 0.129(14) 0.133(17) 0.142(16) 0.042(13) 0.089(13) 0.052(13)
C12 0.121(12) 0.118(14) 0.132(14) 0.081(11) 0.081(11) 0.080(11)
C13 0.27(3) 0.075(14) 0.32(4) 0.062(18) 0.18(3) 0.054(16)
C14 0.170(18) 0.24(3) 0.22(2) 0.15(2) 0.082(17) 0.131(19)
C15 0.066(8) 0.23(2) 0.061(8) 0.026(11) 0.017(6) 0.074(11)
C16 0.038(6) 0.192(17) 0.077(9) -0.030(10) 0.008(5) 0.010(7)
B1 0.112(14) 0.18(2) 0.062(11) 0.021(12) 0.001(9) -0.069(14)
B2 0.102(14) 0.12(2) 0.16(2) -0.070(17) 0.021(14) 0.006(13)

loop_
_atom_type_symbol
_atom_type_description
_atom_type_scat_dispersion_real
_atom_type_scat_dispersion_imag
_atom_type_scat_source
C C 0.0033 0.0016 'International Tables Vol C Tables 4.2.6.8 and 6.1.1.4'
N N 0.0061 0.0033 'International Tables Vol C Tables 4.2.6.8 and 6.1.1.4'
S S 0.1246 0.1234 'International Tables Vol C Tables 4.2.6.8 and 6.1.1.4'
Au Au -2.0133 8.8022 'International Tables Vol C Tables 4.2.6.8 and 6.1.1.4'
B B 0.0013 0.0007 'International Tables Vol C Tables 4.2.6.8 and 6.1.1.4'
F F 0.0171 0.0103 'International Tables Vol C Tables 4.2.6.8 and 6.1.1.4'
Ni Ni 0.3393 1.1124 'International Tables Vol C Tables 4.2.6.8 and 6.1.1.4'
H H 0.0000 0.0000 'International Tables Vol C Tables 4.2.6.8 and 6.1.1.4'

loop_
_geom_angle_atom_site_label_1
_geom_angle_atom_site_label_2
_geom_angle_atom_site_label_3
_geom_angle
_geom_angle_site_symmetry_1
_geom_angle_site_symmetry_3
S1 Au1 S1 179.02(13) 2_755 .
S1 Au1 Ni1 135.30(6) 2_755 .
S1 Au1 Ni1 44.36(6) . .
S1 Au1 Ni1 44.36(6) 2_755 2_755
S1 Au1 Ni1 135.30(6) . 2_755
Ni1 Au1 Ni1 151.22(5) . 2_755
S1 Au1 Au3 88.88(6) 2_755 2_755
S1 Au1 Au3 91.57(6) . 2_755
Ni1 Au1 Au3 135.52(2) . 2_755
Ni1 Au1 Au3 60.85(2) 2_755 2_755
S1 Au1 Au3 91.57(6) 2_755 .
S1 Au1 Au3 88.88(6) . .
Ni1 Au1 Au3 60.85(2) . .
Ni1 Au1 Au3 135.52(2) 2_755 .
Au3 Au1 Au3 125.81(2) 2_755 .
S1 Au1 Au2 90.49(7) 2_755 .
S1 Au1 Au2 90.49(7) . .
Ni1 Au1 Au2 104.39(3) . .
Ni1 Au1 Au2 104.39(3) 2_755 .
Au3 Au1 Au2 62.905(12) 2_755 .
Au3 Au1 Au2 62.905(12) . .
S3 Au2 S3 174.34(16) 2_755 .
S3 Au2 Ni2 44.61(7) 2_755 2_755
S3 Au2 Ni2 133.85(7) . 2_755
S3 Au2 Ni2 133.85(7) 2_755 .
S3 Au2 Ni2 44.61(7) . .
Ni2 Au2 Ni2 157.59(6) 2_755 .
S3 Au2 Au1 92.83(8) 2_755 .
S3 Au2 Au1 92.83(8) . .
Ni2 Au2 Au1 101.20(3) 2_755 .
Ni2 Au2 Au1 101.20(3) . .
S3 Au2 Au3 92.19(7) 2_755 .
S3 Au2 Au3 90.78(7) . .
Ni2 Au2 Au3 133.84(3) 2_755 .
Ni2 Au2 Au3 60.76(3) . .
Au1 Au2 Au3 58.311(11) . .
S3 Au2 Au3 90.78(7) 2_755 2_755
S3 Au2 Au3 92.19(7) . 2_755
Ni2 Au2 Au3 60.76(3) 2_755 2_755
Ni2 Au2 Au3 133.84(3) . 2_755
Au1 Au2 Au3 58.311(11) . 2_755
Au3 Au2 Au3 116.62(2) . 2_755
S2 Au3 S4 171.83(9) . .
S2 Au3 Au1 92.21(6) . .
S4 Au3 Au1 95.25(7) . .
S2 Au3 Ni1 43.31(7) . .
S4 Au3 Ni1 140.24(8) . .
Au1 Au3 Ni1 58.37(2) . .
S2 Au3 Au2 98.63(7) . .
S4 Au3 Au2 88.09(6) . .
Au1 Au3 Au2 58.784(15) . .
Ni1 Au3 Au2 99.71(2) . .
N2 Ni1 N1 83.7(4) . .
N2 Ni1 S1 172.8(3) . .
N1 Ni1 S1 89.3(2) . .
N2 Ni1 S2 90.9(3) . .
N1 Ni1 S2 174.1(3) . .
S1 Ni1 S2 96.09(12) . .
N2 Ni1 Au1 128.9(2) . .
N1 Ni1 Au1 88.1(2) . .
S1 Ni1 Au1 48.98(6) . .
S2 Ni1 Au1 97.25(8) . .
N2 Ni1 Au3 91.9(3) . .
N1 Ni1 Au3 135.4(2) . .
S1 Ni1 Au3 91.96(8) . .
S2 Ni1 Au3 46.99(6) . .
Au1 Ni1 Au3 60.78(2) . .
N4 Ni2 N3 82.4(7) . .
N4 Ni2 S3 171.3(6) . .
N3 Ni2 S3 88.8(4) . .
N4 Ni2 S4 91.5(5) . .
N3 Ni2 S4 173.1(4) . .
S3 Ni2 S4 97.23(12) . .
N4 Ni2 Au2 130.9(3) . .
N3 Ni2 Au2 90.0(3) . .
S3 Ni2 Au2 49.07(7) . .
S4 Ni2 Au2 96.48(8) . .
C1 S1 Ni1 96.7(3) . .
C1 S1 Au1 107.2(4) . .
Ni1 S1 Au1 86.67(8) . .
C8 S2 Ni1 95.2(4) . .
C8 S2 Au3 103.8(4) . .
Ni1 S2 Au3 89.70(9) . .
C9 S3 Ni2 98.3(6) . .
C9 S3 Au2 103.7(4) . .
Ni2 S3 Au2 86.32(10) . .
C16 S4 Ni2 95.8(6) . .
C16 S4 Au3 101.7(4) . .
Ni2 S4 Au3 91.79(10) . .
C3 N1 C2 124.3(10) . .
C3 N1 Ni1 114.8(8) . .
C2 N1 Ni1 120.8(7) . .
C4 N2 C7 123.1(11) . .
C4 N2 Ni1 116.9(8) . .
C7 N2 Ni1 119.6(9) . .
C11 N3 C10 121.3(16) . .
C11 N3 Ni2 117.6(14) . .
C10 N3 Ni2 121.1(10) . .
C12 N4 C15 128.6(14) . .
C12 N4 Ni2 114.4(13) . .
C15 N4 Ni2 116.9(11) . .
C2 C1 S1 110.5(6) . .
C2 C1 H1 109.8(10) . .
S1 C1 H1 108.0(9) . .
C2 C1 H2 111.8(10) . .
S1 C1 H2 109.1(9) . .
H1 C1 H2 107.5(8) . .
N1 C2 C1 108.8(9) . .
N1 C2 H3 109.9(9) . .
C1 C2 H3 109.9(10) . .
N1 C2 H4 109.6(10) . .
C1 C2 H4 111.1(9) . .
H3 C2 H4 107.5(10) . .
N1 C3 C5 125.0(12) . .
N1 C3 C4 113.1(11) . .
C5 C3 C4 121.9(11) . .
N2 C4 C6 127.1(14) . .
N2 C4 C3 111.4(9) . .
C6 C4 C3 121.5(14) . .
C3 C5 H17 112.1(16) . .
C3 C5 H18 110.6(14) . .
H17 C5 H18 108.0(16) . .
C3 C5 H19 111.0(14) . .
H17 C5 H19 108.4(15) . .
H18 C5 H19 106.7(17) . .
C4 C6 H20 111.2(14) . .
C4 C6 H21 110.5(13) . .
H20 C6 H21 111.0(17) . .
C4 C6 H22 108.9(14) . .
H20 C6 H22 107.8(15) . .
H21 C6 H22 107.3(15) . .
C8 C7 N2 108.9(10) . .
C8 C7 H5 109.0(13) . .
N2 C7 H5 111.1(13) . .
C8 C7 H6 108.0(14) . .
N2 C7 H6 110.7(11) . .
H5 C7 H6 109.2(11) . .
C7 C8 S2 112.5(8) . .
C7 C8 H7 110.6(12) . .
S2 C8 H7 108.1(11) . .
C7 C8 H8 109.7(13) . .
S2 C8 H8 108.2(10) . .
H7 C8 H8 107.6(11) . .
C10 C9 S3 113.1(11) . .
C10 C9 H9 109.7(17) . .
S3 C9 H9 108.2(11) . .
C10 C9 H10 110.5(14) . .
S3 C9 H10 108.4(14) . .
H9 C9 H10 106.7(14) . .
C9 C10 N3 109.6(12) . .
C9 C10 H11 107.6(17) . .
N3 C10 H11 113.4(16) . .
C9 C10 H12 106.9(16) . .
N3 C10 H12 111.3(15) . .
H11 C10 H12 107.7(15) . .
N3 C11 C12 112.8(18) . .
N3 C11 C13 129(2) . .
C12 C11 C13 119(2) . .
N4 C12 C11 112.7(13) . .
N4 C12 C14 122(2) . .
C11 C12 C14 125(2) . .
C11 C13 H23 109.2(19) . .
C11 C13 H24 111.9(18) . .
H23 C13 H24 107(3) . .
C11 C13 H25 110(3) . .
H23 C13 H25 107(2) . .
H24 C13 H25 111(2) . .
C12 C14 H26 114(3) . .
C12 C14 H27 110.6(18) . .
H26 C14 H27 104.9(18) . .
C12 C14 H28 113.0(17) . .
H26 C14 H28 108.4(19) . .
H27 C14 H28 105(3) . .
N4 C15 C16 111.5(11) . .
N4 C15 H13 113.3(18) . .
C16 C15 H13 106.5(17) . .
N4 C15 H14 113.0(16) . .
C16 C15 H14 105.7(18) . .
H13 C15 H14 106.4(13) . .
C15 C16 S4 110.3(9) . .
C15 C16 H15 113.0(15) . .
S4 C16 H15 108.2(12) . .
C15 C16 H16 110.5(15) . .
S4 C16 H16 108.3(10) . .
H15 C16 H16 106.3(14) . .
F2 B1 F3 119(3) . .
F2 B1 F1 115.3(17) . .
F3 B1 F1 106.5(15) . .
F2 B1 F4 111.6(16) . .
F3 B1 F4 96.4(15) . .
F1 B1 F4 106(2) . .
F8 B2 F6 115(3) . .
F8 B2 F7 109.3(19) . .
F6 B2 F7 110.1(18) . .
F8 B2 F5 108.0(17) . .
F6 B2 F5 106.9(17) . .
F7 B2 F5 107(2) . .

loop_
_geom_bond_atom_site_label_1
_geom_bond_atom_site_label_2
_geom_bond_distance
_geom_bond_site_symmetry_2
Au1 S1 2.319(2) 2_755
Au1 S1 2.319(2) .
Au1 Ni1 3.0690(10) .
Au1 Ni1 3.0690(10) 2_755
Au1 Au3 3.1460(4) 2_755
Au1 Au3 3.1460(4) .
Au1 Au2 3.1619(9) .
Au2 S3 2.318(3) 2_755
Au2 S3 2.318(3) .
Au2 Ni2 3.0617(11) 2_755
Au2 Ni2 3.0617(11) .
Au2 Au3 3.2914(5) .
Au2 Au3 3.2914(5) 2_755
Au3 S2 2.302(2) .
Au3 S4 2.302(2) .
Au3 Ni1 3.1480(12) .
Ni1 N2 1.853(8) .
Ni1 N1 1.875(9) .
Ni1 S1 2.149(3) .
Ni1 S2 2.160(3) .
Ni2 N4 1.876(10) .
Ni2 N3 1.877(12) .
Ni2 S3 2.154(3) .
Ni2 S4 2.179(3) .
S1 C1 1.816(11) .
S2 C8 1.851(13) .
S3 C9 1.827(16) .
S4 C16 1.834(12) .
F1 B1 1.38(2) .
F2 B1 1.18(2) .
F3 B1 1.32(2) .
F4 B1 1.42(2) .
F5 B2 1.39(3) .
F6 B2 1.30(2) .
F7 B2 1.36(2) .
F8 B2 1.26(3) .
N1 C3 1.279(13) .
N1 C2 1.452(11) .
N2 C4 1.270(15) .
N2 C7 1.469(15) .
N3 C11 1.245(19) .
N3 C10 1.493(19) .
N4 C12 1.32(2) .
N4 C15 1.45(2) .
C1 C2 1.519(16) .
C1 H1 0.973(10) .
C1 H2 0.951(10) .
C2 H3 0.964(11) .
C2 H4 0.959(11) .
C3 C5 1.47(2) .
C3 C4 1.523(16) .
C4 C6 1.492(16) .
C5 H17 0.949(15) .
C5 H18 0.969(18) .
C5 H19 0.965(17) .
C6 H20 0.938(14) .
C6 H21 0.945(16) .
C6 H22 0.98(2) .
C7 C8 1.467(19) .
C7 H5 0.946(12) .
C7 H6 0.958(11) .
C8 H7 0.962(11) .
C8 H8 0.961(10) .
C9 C10 1.46(2) .
C9 H9 0.970(13) .
C9 H10 0.964(16) .
C10 H11 0.947(14) .
C10 H12 0.974(15) .
C11 C12 1.48(3) .
C11 C13 1.51(3) .
C12 C14 1.50(2) .
C13 H23 0.99(3) .
C13 H24 0.94(2) .
C13 H25 0.93(3) .
C14 H26 0.95(3) .
C14 H27 1.00(3) .
C14 H28 0.96(2) .
C15 C16 1.51(2) .
C15 H13 0.967(11) .
C15 H14 0.971(13) .
C16 H15 0.971(15) .
C16 H16 0.968(12) .

loop_
_geom_torsion_atom_site_label_1
_geom_torsion_atom_site_label_2
_geom_torsion_atom_site_label_3
_geom_torsion_atom_site_label_4
_geom_torsion
_geom_torsion_site_symmetry_1
_geom_torsion_site_symmetry_4
S1 Au1 Au2 S3 177.66(8) 2_755 2_755
S1 Au1 Au2 S3 -2.34(8) . 2_755
Ni1 Au1 Au2 S3 -44.95(7) . 2_755
Ni1 Au1 Au2 S3 135.05(7) 2_755 2_755
Au3 Au1 Au2 S3 89.17(7) 2_755 2_755
Au3 Au1 Au2 S3 -90.83(7) . 2_755
S1 Au1 Au2 S3 -2.34(8) 2_755 .
S1 Au1 Au2 S3 177.66(8) . .
Ni1 Au1 Au2 S3 135.05(7) . .
Ni1 Au1 Au2 S3 -44.95(7) 2_755 .
Au3 Au1 Au2 S3 -90.83(7) 2_755 .
Au3 Au1 Au2 S3 89.17(7) . .
S1 Au1 Au2 Ni2 133.46(6) 2_755 2_755
S1 Au1 Au2 Ni2 -46.54(6) . 2_755
Ni1 Au1 Au2 Ni2 -89.15(3) . 2_755
Ni1 Au1 Au2 Ni2 90.85(3) 2_755 2_755
Au3 Au1 Au2 Ni2 44.97(3) 2_755 2_755
Au3 Au1 Au2 Ni2 -135.03(3) . 2_755
S1 Au1 Au2 Ni2 -46.54(6) 2_755 .
S1 Au1 Au2 Ni2 133.46(6) . .
Ni1 Au1 Au2 Ni2 90.85(3) . .
Ni1 Au1 Au2 Ni2 -89.15(3) 2_755 .
Au3 Au1 Au2 Ni2 -135.03(3) 2_755 .
Au3 Au1 Au2 Ni2 44.97(3) . .
S1 Au1 Au2 Au3 -91.51(5) 2_755 .
S1 Au1 Au2 Au3 88.49(5) . .
Ni1 Au1 Au2 Au3 45.881(19) . .
Ni1 Au1 Au2 Au3 -134.12(2) 2_755 .
Au3 Au1 Au2 Au3 180.0 2_755 .
S1 Au1 Au2 Au3 88.49(5) 2_755 2_755
S1 Au1 Au2 Au3 -91.51(5) . 2_755
Ni1 Au1 Au2 Au3 -134.12(2) . 2_755
Ni1 Au1 Au2 Au3 45.88(2) 2_755 2_755
Au3 Au1 Au2 Au3 180.0 . 2_755
S1 Au1 Au3 S2 -171.50(10) 2_755 .
S1 Au1 Au3 S2 7.63(10) . .
Ni1 Au1 Au3 S2 -28.48(8) . .
Ni1 Au1 Au3 S2 -178.29(9) 2_755 .
Au3 Au1 Au3 S2 98.75(8) 2_755 .
Au2 Au1 Au3 S2 98.75(8) . .
S1 Au1 Au3 S4 5.19(9) 2_755 .
S1 Au1 Au3 S4 -175.68(10) . .
Ni1 Au1 Au3 S4 148.21(8) . .
Ni1 Au1 Au3 S4 -1.60(8) 2_755 .
Au3 Au1 Au3 S4 -84.56(7) 2_755 .
Au2 Au1 Au3 S4 -84.56(7) . .
S1 Au1 Au3 Ni1 -143.02(7) 2_755 .
S1 Au1 Au3 Ni1 36.10(7) . .
Ni1 Au1 Au3 Ni1 -149.81(6) 2_755 .
Au3 Au1 Au3 Ni1 127.23(3) 2_755 .
Au2 Au1 Au3 Ni1 127.23(3) . .
S1 Au1 Au3 Au2 89.75(7) 2_755 .
S1 Au1 Au3 Au2 -91.13(6) . .
Ni1 Au1 Au3 Au2 -127.23(3) . .
Ni1 Au1 Au3 Au2 82.96(4) 2_755 .
Au3 Au1 Au3 Au2 0.000(1) 2_755 .
S3 Au2 Au3 S2 4.63(10) 2_755 .
S3 Au2 Au3 S2 179.81(10) . .
Ni2 Au2 Au3 S2 -13.38(8) 2_755 .
Ni2 Au2 Au3 S2 145.26(7) . .
Au1 Au2 Au3 S2 -87.35(7) . .
Au3 Au2 Au3 S2 -87.35(7) 2_755 .
S3 Au2 Au3 S4 -170.71(10) 2_755 .
S3 Au2 Au3 S4 4.47(10) . .
Ni2 Au2 Au3 S4 171.28(8) 2_755 .
Ni2 Au2 Au3 S4 -30.08(8) . .
Au1 Au2 Au3 S4 97.31(7) . .
Au3 Au2 Au3 S4 97.31(7) 2_755 .
S3 Au2 Au3 Au1 91.97(7) 2_755 .
S3 Au2 Au3 Au1 -92.84(8) . .
Ni2 Au2 Au3 Au1 73.97(5) 2_755 .
Ni2 Au2 Au3 Au1 -127.39(3) . .
Au3 Au2 Au3 Au1 0.0 2_755 .
S3 Au2 Au3 Ni1 48.52(8) 2_755 .
S3 Au2 Au3 Ni1 -136.30(8) . .
Ni2 Au2 Au3 Ni1 30.51(5) 2_755 .
Ni2 Au2 Au3 Ni1 -170.85(4) . .
Au1 Au2 Au3 Ni1 -43.46(2) . .
Au3 Au2 Au3 Ni1 -43.46(2) 2_755 .
S1 Au1 Ni1 N2 -7.6(4) 2_755 .
S1 Au1 Ni1 N2 171.1(4) . .
Ni1 Au1 Ni1 N2 66.6(4) 2_755 .
Au3 Au1 Ni1 N2 -179.2(4) 2_755 .
Au3 Au1 Ni1 N2 -66.3(4) . .
Au2 Au1 Ni1 N2 -113.4(4) . .
S1 Au1 Ni1 N1 -88.0(2) 2_755 .
S1 Au1 Ni1 N1 90.7(2) . .
Ni1 Au1 Ni1 N1 -13.7(2) 2_755 .
Au3 Au1 Ni1 N1 100.5(2) 2_755 .
Au3 Au1 Ni1 N1 -146.7(2) . .
Au2 Au1 Ni1 N1 166.3(2) . .
S1 Au1 Ni1 S1 -178.69(18) 2_755 .
Ni1 Au1 Ni1 S1 -104.46(10) 2_755 .
Au3 Au1 Ni1 S1 9.73(11) 2_755 .
Au3 Au1 Ni1 S1 122.58(10) . .
Au2 Au1 Ni1 S1 75.54(10) . .
S1 Au1 Ni1 S2 89.52(12) 2_755 .
S1 Au1 Ni1 S2 -91.79(12) . .
Ni1 Au1 Ni1 S2 163.75(8) 2_755 .
Au3 Au1 Ni1 S2 -82.05(8) 2_755 .
Au3 Au1 Ni1 S2 30.79(7) . .
Au2 Au1 Ni1 S2 -16.25(8) . .
S1 Au1 Ni1 Au3 58.73(10) 2_755 .
S1 Au1 Ni1 Au3 -122.58(10) . .
Ni1 Au1 Ni1 Au3 132.963(18) 2_755 .
Au3 Au1 Ni1 Au3 -112.84(4) 2_755 .
Au2 Au1 Ni1 Au3 -47.037(18) . .
S2 Au3 Ni1 N2 -89.5(3) . .
S4 Au3 Ni1 N2 79.4(3) . .
Au1 Au3 Ni1 N2 134.5(3) . .
Au2 Au3 Ni1 N2 178.2(3) . .
S2 Au3 Ni1 N1 -172.5(4) . .
S4 Au3 Ni1 N1 -3.6(4) . .
Au1 Au3 Ni1 N1 51.5(3) . .
Au2 Au3 Ni1 N1 95.2(3) . .
S2 Au3 Ni1 S1 96.51(13) . .
S4 Au3 Ni1 S1 -94.60(12) . .
Au1 Au3 Ni1 S1 -39.50(7) . .
Au2 Au3 Ni1 S1 4.19(7) . .
S4 Au3 Ni1 S2 168.89(14) . .
Au1 Au3 Ni1 S2 -136.01(11) . .
Au2 Au3 Ni1 S2 -92.31(11) . .
S2 Au3 Ni1 Au1 136.01(11) . .
S4 Au3 Ni1 Au1 -55.10(10) . .
Au2 Au3 Ni1 Au1 43.70(2) . .
S3 Au2 Ni2 N4 -3.9(7) 2_755 .
S3 Au2 Ni2 N4 168.4(7) . .
Ni2 Au2 Ni2 N4 71.0(7) 2_755 .
Au1 Au2 Ni2 N4 -109.0(7) . .
Au3 Au2 Ni2 N4 -65.4(7) . .
Au3 Au2 Ni2 N4 -165.5(7) 2_755 .
S3 Au2 Ni2 N3 -83.9(4) 2_755 .
S3 Au2 Ni2 N3 88.4(4) . .
Ni2 Au2 Ni2 N3 -9.0(4) 2_755 .
Au1 Au2 Ni2 N3 171.0(4) . .
Au3 Au2 Ni2 N3 -145.4(4) . .
Au3 Au2 Ni2 N3 114.5(4) 2_755 .
S3 Au2 Ni2 S3 -172.3(2) 2_755 .
Ni2 Au2 Ni2 S3 -97.42(11) 2_755 .
Au1 Au2 Ni2 S3 82.58(11) . .
Au3 Au2 Ni2 S3 126.15(12) . .
Au3 Au2 Ni2 S3 26.10(12) 2_755 .
S3 Au2 Ni2 S4 93.69(13) 2_755 .
S3 Au2 Ni2 S4 -93.97(14) . .
Ni2 Au2 Ni2 S4 168.61(8) 2_755 .
Au1 Au2 Ni2 S4 -11.39(8) . .
Au3 Au2 Ni2 S4 32.18(7) . .
Au3 Au2 Ni2 S4 -67.87(9) 2_755 .
N2 Ni1 S1 C1 32(2) . .
N1 Ni1 S1 C1 18.8(4) . .
S2 Ni1 S1 C1 -158.8(4) . .
Au1 Ni1 S1 C1 106.9(4) . .
Au3 Ni1 S1 C1 154.3(3) . .
N2 Ni1 S1 Au1 -75(2) . .
N1 Ni1 S1 Au1 -88.1(2) . .
S2 Ni1 S1 Au1 94.32(9) . .
Au3 Ni1 S1 Au1 47.38(7) . .
S1 Au1 S1 C1 -26.3(4) 2_755 .
Ni1 Au1 S1 C1 -96.0(4) . .
Ni1 Au1 S1 C1 42.5(4) 2_755 .
Au3 Au1 S1 C1 90.8(3) 2_755 .
Au3 Au1 S1 C1 -143.4(3) . .
Au2 Au1 S1 C1 153.7(3) . .
S1 Au1 S1 Ni1 69.71(10) 2_755 .
Ni1 Au1 S1 Ni1 138.49(8) 2_755 .
Au3 Au1 S1 Ni1 -173.19(8) 2_755 .
Au3 Au1 S1 Ni1 -47.40(8) . .
Au2 Au1 S1 Ni1 -110.29(8) . .
N2 Ni1 S2 C8 -12.1(4) . .
N1 Ni1 S2 C8 13(2) . .
S1 Ni1 S2 C8 169.2(3) . .
Au1 Ni1 S2 C8 -141.5(3) . .
Au3 Ni1 S2 C8 -103.8(4) . .
N2 Ni1 S2 Au3 91.7(2) . .
N1 Ni1 S2 Au3 117(2) . .
S1 Ni1 S2 Au3 -86.98(10) . .
Au1 Ni1 S2 Au3 -37.66(8) . .
S4 Au3 S2 C8 -24.6(9) . .
Au1 Au3 S2 C8 131.6(4) . .
Ni1 Au3 S2 C8 95.3(5) . .
Au2 Au3 S2 C8 -169.7(4) . .
S4 Au3 S2 Ni1 -119.8(7) . .
Au1 Au3 S2 Ni1 36.28(9) . .
Au2 Au3 S2 Ni1 95.04(9) . .
N4 Ni2 S3 C9 10(2) . .
N3 Ni2 S3 C9 12.3(5) . .
S4 Ni2 S3 C9 -164.3(4) . .
Au2 Ni2 S3 C9 103.3(4) . .
N4 Ni2 S3 Au2 -93.5(19) . .
N3 Ni2 S3 Au2 -91.1(3) . .
S4 Ni2 S3 Au2 92.33(10) . .
S3 Au2 S3 C9 -20.8(6) 2_755 .
Ni2 Au2 S3 C9 50.7(6) 2_755 .
Ni2 Au2 S3 C9 -97.7(6) . .
Au1 Au2 S3 C9 159.2(6) . .
Au3 Au2 S3 C9 -142.5(6) . .
Au3 Au2 S3 C9 100.9(6) 2_755 .
S3 Au2 S3 Ni2 76.88(9) 2_755 .
Ni2 Au2 S3 Ni2 148.39(9) 2_755 .
Au1 Au2 S3 Ni2 -103.12(9) . .
Au3 Au2 S3 Ni2 -44.81(9) . .
Au3 Au2 S3 Ni2 -161.48(9) 2_755 .
N4 Ni2 S4 C16 -12.1(5) . .
N3 Ni2 S4 C16 16(3) . .
S3 Ni2 S4 C16 167.0(4) . .
Au2 Ni2 S4 C16 -143.6(4) . .
N4 Ni2 S4 Au3 89.8(3) . .
N3 Ni2 S4 Au3 118(3) . .
S3 Ni2 S4 Au3 -91.11(10) . .
Au2 Ni2 S4 Au3 -41.66(8) . .
S2 Au3 S4 C16 -11.4(10) . .
Au1 Au3 S4 C16 -167.4(6) . .
Ni1 Au3 S4 C16 -122.9(6) . .
Au2 Au3 S4 C16 134.2(6) . .
S2 Au3 S4 Ni2 -107.6(7) . .
Au1 Au3 S4 Ni2 96.34(8) . .
Ni1 Au3 S4 Ni2 140.87(7) . .
Au2 Au3 S4 Ni2 37.93(8) . .
N2 Ni1 N1 C3 -1.0(7) . .
S1 Ni1 N1 C3 177.4(7) . .
S2 Ni1 N1 C3 -26(3) . .
Au1 Ni1 N1 C3 128.4(7) . .
Au3 Ni1 N1 C3 85.4(8) . .
N2 Ni1 N1 C2 -178.7(7) . .
S1 Ni1 N1 C2 -0.3(7) . .
S2 Ni1 N1 C2 156(2) . .
Au1 Ni1 N1 C2 -49.3(7) . .
Au3 Ni1 N1 C2 -92.4(7) . .
N1 Ni1 N2 C4 1.5(8) . .
S1 Ni1 N2 C4 -11(3) . .
S2 Ni1 N2 C4 179.0(8) . .
Au1 Ni1 N2 C4 -80.9(8) . .
Au3 Ni1 N2 C4 -134.0(8) . .
N1 Ni1 N2 C7 175.1(8) . .
S1 Ni1 N2 C7 162.4(17) . .
S2 Ni1 N2 C7 -7.4(7) . .
Au1 Ni1 N2 C7 92.7(8) . .
Au3 Ni1 N2 C7 39.6(7) . .
N4 Ni2 N3 C11 2.4(11) . .
S3 Ni2 N3 C11 -177.2(10) . .
S4 Ni2 N3 C11 -26(3) . .
Au2 Ni2 N3 C11 133.7(10) . .
N4 Ni2 N3 C10 -176.9(9) . .
S3 Ni2 N3 C10 3.5(9) . .
S4 Ni2 N3 C10 154(2) . .
Au2 Ni2 N3 C10 -45.6(9) . .
N3 Ni2 N4 C12 -2.5(9) . .
S3 Ni2 N4 C12 0(3) . .
S4 Ni2 N4 C12 174.2(9) . .
Au2 Ni2 N4 C12 -85.9(10) . .
N3 Ni2 N4 C15 174.6(9) . .
S3 Ni2 N4 C15 177.1(14) . .
S4 Ni2 N4 C15 -8.7(9) . .
Au2 Ni2 N4 C15 91.2(10) . .
Ni1 S1 C1 C2 -35.9(7) . .
Au1 S1 C1 C2 52.7(7) . .
C3 N1 C2 C1 159.2(9) . .
Ni1 N1 C2 C1 -23.3(10) . .
S1 C1 C2 N1 39.2(10) . .
C2 N1 C3 C5 -1.2(17) . .
Ni1 N1 C3 C5 -178.9(11) . .
C2 N1 C3 C4 178.0(8) . .
Ni1 N1 C3 C4 0.4(11) . .
C7 N2 C4 C6 6.3(18) . .
Ni1 N2 C4 C6 179.6(9) . .
C7 N2 C4 C3 -175.0(9) . .
Ni1 N2 C4 C3 -1.6(12) . .
N1 C3 C4 N2 0.8(13) . .
C5 C3 C4 N2 -179.9(12) . .
N1 C3 C4 C6 179.6(10) . .
C5 C3 C4 C6 -1.1(17) . .
C4 N2 C7 C8 -157.3(10) . .
Ni1 N2 C7 C8 29.6(11) . .
N2 C7 C8 S2 -39.6(11) . .
Ni1 S2 C8 C7 31.3(8) . .
Au3 S2 C8 C7 -59.7(8) . .
Ni2 S3 C9 C10 -28.2(11) . .
Au2 S3 C9 C10 60.1(11) . .
S3 C9 C10 N3 32.8(14) . .
C11 N3 C10 C9 158.1(13) . .
Ni2 N3 C10 C9 -22.6(14) . .
C10 N3 C11 C12 177.5(11) . .
Ni2 N3 C11 C12 -1.8(17) . .
C10 N3 C11 C13 -2(2) . .
Ni2 N3 C11 C13 179.0(15) . .
C15 N4 C12 C11 -174.5(12) . .
Ni2 N4 C12 C11 2.2(15) . .
C15 N4 C12 C14 4(2) . .
Ni2 N4 C12 C14 -179.3(12) . .
N3 C11 C12 N4 -0.3(19) . .
C13 C11 C12 N4 179.0(14) . .
N3 C11 C12 C14 -178.7(14) . .
C13 C11 C12 C14 1(2) . .
C12 N4 C15 C16 -151.4(12) . .
Ni2 N4 C15 C16 32.0(13) . .
N4 C15 C16 S4 -42.0(13) . .
Ni2 S4 C16 C15 31.1(10) . .
Au3 S4 C16 C15 -61.9(10) . .
